data_2019541
loop_
_publ_author_name
'F\'abry, Jan'
'Havl\'ak, Lubom\'ir'
'Ku\<cer\'akov\'a, Monika'
'Du\<sek, Michal'

_publ_section_title
;
 Redetermination of NaGdS~2~, NaLuS~2~ and NaYS~2~
;
_journal_coeditor_code FA3334
_journal_issue 6
_journal_name_full 'Acta Crystallographica Section C'
_journal_page_first 533
_journal_page_last 535
_journal_paper_doi 10.1107/S2053229614009607
_journal_volume 70
_journal_year 2014
_chemical_formula_iupac 'Na Lu S2'
_chemical_formula_structural 'Na Lu S2'
_chemical_formula_sum 'Lu Na S2'
_chemical_formula_weight 262.1
_chemical_name_systematic
;
Sodium lutetium sulfide
;
_space_group_IT_number 166
_symmetry_cell_setting trigonal
_symmetry_space_group_name_Hall '-R 3 2"'
_symmetry_space_group_name_H-M 'R -3 m :H'
_cell_angle_alpha 90
_cell_angle_beta 90
_cell_angle_gamma 120
_cell_formula_units_Z 3
_cell_length_a 3.8909(4)
_cell_length_b 3.8909(4)
_cell_length_c 19.850(3)
_cell_measurement_reflns_used 673
_cell_measurement_temperature 299.9(2)
_cell_measurement_theta_max 28.8140
_cell_measurement_theta_min 6.1110
_cell_volume 260.25(5)
_computing_cell_refinement '<i>CrysAlis PRO</i>  (Agilent, 2012)'
_computing_data_collection '<i>CrysAlis PRO</i> (Agilent, 2012)'
_computing_data_reduction '<i>CrysAlis PRO</i> (Agilent, 2012)'
_computing_molecular_graphics '<i>DIAMOND</i> (Brandenburg & Putz, 2005)'
_computing_publication_material 'JANA2006 (Pet\<r\'i\<cek <i>et al.</i>, 2006)'
_computing_structure_refinement 'JANA2006 (Pet\<r\'i\<cek <i>et al.</i>, 2006)'
_computing_structure_solution 'SUPERFLIP (Palatinus & Chapuis, 2007)'
_diffrn_ambient_temperature 299.9
_diffrn_detector_area_resol_mean 5.1892
_diffrn_measured_fraction_theta_full 0.98
_diffrn_measured_fraction_theta_max 0.95
_diffrn_measurement_device 'four-circle diffractometer'
_diffrn_measurement_device_type 'Agilent Xcalibur Gemini ultra'
_diffrn_measurement_method \w
_diffrn_radiation_monochromator graphite
_diffrn_radiation_source 'Enhance (Mo) X-ray source'
_diffrn_radiation_type 'Mo K\a'
_diffrn_radiation_wavelength 0.7107
_diffrn_reflns_av_R_equivalents 0.0525
_diffrn_reflns_av_sigmaI/netI 0.0295
_diffrn_reflns_limit_h_max 4
_diffrn_reflns_limit_h_min -5
_diffrn_reflns_limit_k_max 5
_diffrn_reflns_limit_k_min -4
_diffrn_reflns_limit_l_max 24
_diffrn_reflns_limit_l_min -26
_diffrn_reflns_number 947
_diffrn_reflns_theta_full 29.1
_diffrn_reflns_theta_max 29.39
_diffrn_reflns_theta_min 3.08
_exptl_absorpt_coefficient_mu 29.487
_exptl_absorpt_correction_T_max 0.508
_exptl_absorpt_correction_T_min 0.150
_exptl_absorpt_correction_type analytical
_exptl_absorpt_process_details
;
[<i>CrysAlis PRO</i> (Agilent, 2012); analytical numeric absorption
correction using a multifaceted crystal (Clark & Reid, 1995)]
;
_exptl_crystal_colour pink
_exptl_crystal_density_diffrn 5.015
_exptl_crystal_description plate
_exptl_crystal_F_000 342
_exptl_crystal_size_max 0.1212
_exptl_crystal_size_mid 0.1045
_exptl_crystal_size_min 0.0363
_refine_diff_density_max 2.05
_refine_diff_density_min -1.83
_refine_ls_extinction_coef 9E1(2)
_refine_ls_extinction_method 'B-C type 1 Lorentzian isotropic (Becker & Coppens, 1974)'
_refine_ls_goodness_of_fit_ref 1.83
_refine_ls_number_constraints 0
_refine_ls_number_parameters 10
_refine_ls_number_reflns 183
_refine_ls_number_restraints 0
_refine_ls_R_factor_all 0.0306
_refine_ls_R_factor_gt 0.0306
_refine_ls_shift/su_max 0.0111
_refine_ls_shift/su_mean 0.0035
_refine_ls_structure_factor_coef Fsqd
_refine_ls_weighting_details 'w = 1/[\s^2^(I)+0.0004I^2^]'
_refine_ls_weighting_scheme sigma
_refine_ls_wR_factor_gt 0.0662
_refine_ls_wR_factor_ref 0.0662
_reflns_number_gt 183
_reflns_number_total 183
_reflns_threshold_expression I>3\s(I)
_cod_data_source_file fa3334sup1.cif
_cod_data_source_block II
_cod_depositor_comments 'Adding full bibliography for 2019540--2019542.cif.'
_cod_original_cell_volume 260.24(6)
_cod_original_sg_symbol_H-M 'R -3 m'
_cod_database_code 2019541
_cod_database_fobs_code 2019541

loop_
_symmetry_equiv_pos_site_id
_symmetry_equiv_pos_as_xyz
1 x,y,z
2 -y,x-y,z
3 -x+y,-x,z
4 y,x,-z
5 x-y,-y,-z
6 -x,-x+y,-z
7 -x,-y,-z
8 y,-x+y,-z
9 x-y,x,-z
10 -y,-x,z
11 -x+y,y,z
12 x,x-y,z
13 x+2/3,y+1/3,z+1/3
14 -y+2/3,x-y+1/3,z+1/3
15 -x+y+2/3,-x+1/3,z+1/3
16 y+2/3,x+1/3,-z+1/3
17 x-y+2/3,-y+1/3,-z+1/3
18 -x+2/3,-x+y+1/3,-z+1/3
19 -x+2/3,-y+1/3,-z+1/3
20 y+2/3,-x+y+1/3,-z+1/3
21 x-y+2/3,x+1/3,-z+1/3
22 -y+2/3,-x+1/3,z+1/3
23 -x+y+2/3,y+1/3,z+1/3
24 x+2/3,x-y+1/3,z+1/3
25 x+1/3,y+2/3,z+2/3
26 -y+1/3,x-y+2/3,z+2/3
27 -x+y+1/3,-x+2/3,z+2/3
28 y+1/3,x+2/3,-z+2/3
29 x-y+1/3,-y+2/3,-z+2/3
30 -x+1/3,-x+y+2/3,-z+2/3
31 -x+1/3,-y+2/3,-z+2/3
32 y+1/3,-x+y+2/3,-z+2/3
33 x-y+1/3,x+2/3,-z+2/3
34 -y+1/3,-x+2/3,z+2/3
35 -x+y+1/3,y+2/3,z+2/3
36 x+1/3,x-y+2/3,z+2/3

loop_
_atom_site_type_symbol
_atom_site_label
_atom_site_fract_x
_atom_site_fract_y
_atom_site_fract_z
_atom_site_U_iso_or_equiv
_atom_site_adp_type
_atom_site_calc_flag
_atom_site_occupancy
_atom_site_symmetry_multiplicity
Lu Lu1 0.333333 0.666667 0.166667 0.0090(3) Uani d 1 3
Na Na1 0 0 0 0.017(2) Uani d 1 3
S S1 0 1 0.24146(17) 0.0091(9) Uani d 1 6

loop_
_atom_site_aniso_label
_atom_site_aniso_U_11
_atom_site_aniso_U_22
_atom_site_aniso_U_33
_atom_site_aniso_U_12
_atom_site_aniso_U_13
_atom_site_aniso_U_23
_atom_site_aniso_type_symbol
Lu1 0.0061(4) 0.0061(4) 0.0148(6) 0.0030(2) 0 0 Lu
Na1 0.014(3) 0.014(3) 0.021(5) 0.0072(13) 0 0 Na
S1 0.0078(10) 0.0078(10) 0.0117(17) 0.0039(5) 0 0 S

loop_
_atom_type_symbol
_atom_type_scat_dispersion_real
_atom_type_scat_dispersion_imag
_atom_type_scat_source
Lu -0.4720 5.8584 'International Tables Vol C tables 4.2.6.8 and 6.1.1.1'
Na 0.0362 0.0249 'International Tables Vol C tables 4.2.6.8 and 6.1.1.1'
S 0.1246 0.1234 'International Tables Vol C tables 4.2.6.8 and 6.1.1.1'

loop_
_exptl_crystal_face_index_h
_exptl_crystal_face_index_k
_exptl_crystal_face_index_l
_exptl_crystal_face_perp_dist
-1 3 23 0.0332
1 -3 -24 0.0169
-2 -1 21 0.0242
2 2 -19 0.0541
5 -3 2 0.0597
-5 3 -10 0.0394
0 0 28 0.0088
-1 0 -28 0.0155

loop_
_geom_angle_atom_site_label_1
_geom_angle_atom_site_label_2
_geom_angle_atom_site_label_3
_geom_angle_site_symmetry_1
_geom_angle_site_symmetry_3
_geom_angle
S1 Lu1 S1 1_545 . 92.52(6)
S1 Lu1 S1 1_545 1_655 92.52(6)
S1 Lu1 S1 1_545 16_355 87.48(6)
S1 Lu1 S1 1_545 16_455 87.48(6)
S1 Lu1 S1 1_545 16_465 180.0(5)
S1 Lu1 S1 . 1_655 92.52(6)
S1 Lu1 S1 . 16_355 87.48(6)
S1 Lu1 S1 . 16_455 180.0(5)
S1 Lu1 S1 . 16_465 87.48(6)
S1 Lu1 S1 1_655 16_355 180.0(5)
S1 Lu1 S1 1_655 16_455 87.48(6)
S1 Lu1 S1 1_655 16_465 87.48(6)
S1 Lu1 S1 16_355 16_455 92.52(6)
S1 Lu1 S1 16_355 16_465 92.52(6)
S1 Lu1 S1 16_455 16_465 92.52(6)
Lu1 S1 Lu1 1_455 . 92.52(9)
Lu1 S1 Lu1 1_455 1_565 92.52(9)
Lu1 S1 Na1 1_455 13_455 91.356(13)
Lu1 S1 Na1 1_455 13_465 91.356(12)
Lu1 S1 Na1 1_455 13_565 174.39(11)
Lu1 S1 S1 1_455 1_445 43.74(4)
Lu1 S1 S1 1_455 1_455 43.74(4)
Lu1 S1 S1 1_455 1_545 90.00(4)
Lu1 S1 S1 1_455 1_565 90.00(4)
Lu1 S1 S1 1_455 1_655 136.26(9)
Lu1 S1 S1 1_455 1_665 136.26(9)
Lu1 S1 S1 1_455 16_355 46.26(4)
Lu1 S1 S1 1_455 16_365 46.26(4)
Lu1 S1 S1 1_455 16_465 93.65(10)
Lu1 S1 Lu1 . 1_565 92.52(9)
Lu1 S1 Na1 . 13_455 91.356(12)
Lu1 S1 Na1 . 13_465 174.39(11)
Lu1 S1 Na1 . 13_565 91.356(12)
Lu1 S1 Na1 1_565 13_455 174.39(11)
Lu1 S1 Na1 1_565 13_465 91.356(12)
Lu1 S1 Na1 1_565 13_565 91.356(13)
Na1 S1 Na1 13_455 13_465 84.50(8)
Na1 S1 Na1 13_455 13_565 84.50(8)
Na1 S1 Na1 13_465 13_565 84.50(8)

loop_
_geom_bond_atom_site_label_1
_geom_bond_atom_site_label_2
_geom_bond_site_symmetry_2
_geom_bond_distance
Lu1 S1 1_545 2.693(2)
Lu1 S1 . 2.6927(19)
Lu1 S1 1_655 2.693(2)
Lu1 S1 16_355 2.693(2)
Lu1 S1 16_455 2.6927(19)
Lu1 S1 16_465 2.693(2)
Na1 S1 25_434 2.893(2)
Na1 S1 25_534 2.893(2)
Na1 S1 25_544 2.893(2)
Na1 S1 16_345 2.893(2)
Na1 S1 16_355 2.893(2)
Na1 S1 16_455 2.893(2)
S1 S1 1_445 3.8909(12)
S1 S1 1_455 3.8909(8)
S1 S1 1_545 3.8909(8)
S1 S1 1_565 3.8909(8)
S1 S1 1_655 3.8909(8)
S1 S1 1_665 3.8909(12)
S1 S1 16_355 3.723(4)
S1 S1 16_365 3.723(4)
S1 S1 16_465 3.723(4)
